data_4062398
_publ_section_title
;
 Divergent Isomerization Behavior and Rh(I) Coordination Chemistry
of Indenyl Ligands Bearing Either One or Two Pnictogen Donor
Fragments
;
_journal_name_full Organometallics
_journal_year 2003
_chemical_formula_sum 'C23 H22 N P'
_chemical_formula_weight 343.39
_space_group_IT_number 14
_symmetry_cell_setting monoclinic
_symmetry_space_group_name_Hall '-P 2ybc'
_symmetry_space_group_name_H-M 'P 1 21/c 1'
_cell_angle_alpha 90.00
_cell_angle_beta 102.876(2)
_cell_angle_gamma 90.00
_cell_formula_units_Z 4
_cell_length_a 12.5175(12)
_cell_length_b 8.2259(8)
_cell_length_c 18.4451(18)
_cell_measurement_temperature 193(2)
_cell_volume 1851.5(3)
_diffrn_ambient_temperature 193(2)
_exptl_crystal_density_diffrn 1.232
_cod_depositor_comments
;
The following automatic conversions were performed:
'_symmetry_cell_setting' value 'Monoclinic' changed to 'monoclinic'
according to '/home/saulius/struct/CIF-dictionaries/cif_core.dic'
dictionary named 'cif_core.dic' version 2.4.1 from 2010-06-29.

Automatic conversion script
Id: cif_fix_enum 1527 2010-12-29 10:47:43Z saulius 
;
_cod_original_sg_symbol_H-M 'P 21/c'
_cod_database_code 4062398

loop_
_symmetry_equiv_pos_as_xyz
'x, y, z'
'-x, y+1/2, -z+1/2'
'-x, -y, -z'
'x, -y-1/2, z-1/2'

loop_
_atom_site_label
_atom_site_type_symbol
_atom_site_fract_x
_atom_site_fract_y
_atom_site_fract_z
_atom_site_U_iso_or_equiv
_atom_site_adp_type
_atom_site_occupancy
_atom_site_symmetry_multiplicity
_atom_site_calc_flag
_atom_site_refinement_flags
_atom_site_disorder_assembly
_atom_site_disorder_group
P P 0.20579(4) 0.49628(7) -0.15037(3) 0.03052(17) Uani 1 1 d . . .
N N -0.06262(14) 0.3749(3) -0.17228(10) 0.0442(5) Uani 1 1 d . . .
C1 C -0.01629(17) 0.2829(3) -0.04225(12) 0.0387(5) Uani 1 1 d . . .
H1A H -0.0701 0.3524 -0.0248 0.046 Uiso 1 1 calc R . .
H1B H -0.0481 0.1732 -0.0538 0.046 Uiso 1 1 calc R . .
C2 C 0.01630(16) 0.3571(3) -0.10949(12) 0.0322(5) Uani 1 1 d . . .
C3 C 0.12682(16) 0.3927(2) -0.09353(11) 0.0283(4) Uani 1 1 d . . .
C3A C 0.17248(16) 0.3393(2) -0.01617(11) 0.0287(5) Uani 1 1 d . . .
C4 C 0.27902(17) 0.3429(3) 0.02689(11) 0.0338(5) Uani 1 1 d . . .
H4 H 0.3369 0.3866 0.0072 0.041 Uiso 1 1 calc R . .
C5 C 0.29980(19) 0.2819(3) 0.09888(12) 0.0419(6) Uani 1 1 d . . .
H5 H 0.3724 0.2846 0.1284 0.050 Uiso 1 1 calc R . .
C6 C 0.2170(2) 0.2175(3) 0.12827(13) 0.0495(7) Uani 1 1 d . . .
H6 H 0.2328 0.1764 0.1776 0.059 Uiso 1 1 calc R . .
C7 C 0.1110(2) 0.2128(3) 0.08612(13) 0.0464(6) Uani 1 1 d . . .
H7 H 0.0538 0.1679 0.1060 0.056 Uiso 1 1 calc R . .
C7A C 0.08917(17) 0.2744(3) 0.01436(12) 0.0343(5) Uani 1 1 d . . .
C8 C -0.17706(18) 0.3374(4) -0.17411(15) 0.0563(7) Uani 1 1 d . . .
H8A H -0.1815 0.2344 -0.1483 0.068 Uiso 1 1 calc R . .
H8B H -0.2177 0.3281 -0.2259 0.068 Uiso 1 1 calc R . .
H8C H -0.2089 0.4245 -0.1494 0.068 Uiso 1 1 calc R . .
C9 C -0.0413(2) 0.4412(4) -0.23962(13) 0.0609(8) Uani 1 1 d . . .
H9A H 0.0233 0.3882 -0.2507 0.073 Uiso 1 1 calc R . .
H9B H -0.0279 0.5583 -0.2335 0.073 Uiso 1 1 calc R . .
H9C H -0.1048 0.4223 -0.2806 0.073 Uiso 1 1 calc R . .
C10 C 0.27813(16) 0.6501(3) -0.08489(11) 0.0290(5) Uani 1 1 d . . .
C11 C 0.21185(17) 0.7728(3) -0.06688(12) 0.0350(5) Uani 1 1 d . . .
H11 H 0.1357 0.7725 -0.0891 0.042 Uiso 1 1 calc R . .
C12 C 0.25446(19) 0.8949(3) -0.01747(13) 0.0396(6) Uani 1 1 d . . .
H12 H 0.2075 0.9760 -0.0051 0.048 Uiso 1 1 calc R . .
C13 C 0.36427(19) 0.8990(3) 0.01355(13) 0.0419(6) Uani 1 1 d . . .
H13 H 0.3938 0.9835 0.0472 0.050 Uiso 1 1 calc R . .
C14 C 0.43230(18) 0.7805(3) -0.00391(13) 0.0403(6) Uani 1 1 d . . .
H14 H 0.5086 0.7835 0.0178 0.048 Uiso 1 1 calc R . .
C15 C 0.38986(17) 0.6571(3) -0.05297(12) 0.0346(5) Uani 1 1 d . . .
H15 H 0.4374 0.5764 -0.0650 0.042 Uiso 1 1 calc R . .
C16 C 0.31224(16) 0.3496(3) -0.15859(10) 0.0304(5) Uani 1 1 d . . .
C17 C 0.29932(18) 0.1842(3) -0.14826(11) 0.0349(5) Uani 1 1 d . . .
H17 H 0.2371 0.1469 -0.1316 0.042 Uiso 1 1 calc R . .
C18 C 0.3755(2) 0.0722(3) -0.16179(12) 0.0416(6) Uani 1 1 d . . .
H18 H 0.3650 -0.0405 -0.1547 0.050 Uiso 1 1 calc R . .
C19 C 0.4661(2) 0.1249(3) -0.18552(12) 0.0466(6) Uani 1 1 d . . .
H19 H 0.5189 0.0487 -0.1942 0.056 Uiso 1 1 calc R . .
C20 C 0.4804(2) 0.2891(3) -0.19685(12) 0.0454(6) Uani 1 1 d . . .
H20 H 0.5433 0.3257 -0.2129 0.055 Uiso 1 1 calc R . .
C21 C 0.40327(18) 0.3997(3) -0.18477(11) 0.0383(5) Uani 1 1 d . . .
H21 H 0.4123 0.5117 -0.1944 0.046 Uiso 1 1 calc R . .

loop_
_atom_site_aniso_label
_atom_site_aniso_U_11
_atom_site_aniso_U_22
_atom_site_aniso_U_33
_atom_site_aniso_U_23
_atom_site_aniso_U_13
_atom_site_aniso_U_12
P 0.0314(3) 0.0326(3) 0.0265(3) 0.0043(2) 0.0042(2) -0.0010(2)
N 0.0279(10) 0.0607(14) 0.0399(11) 0.0019(10) -0.0009(8) -0.0013(9)
C1 0.0331(12) 0.0393(14) 0.0467(13) 0.0039(11) 0.0155(10) 0.0010(10)
C2 0.0318(11) 0.0287(12) 0.0359(12) -0.0023(9) 0.0071(9) 0.0025(9)
C3 0.0292(11) 0.0276(11) 0.0281(10) 0.0000(9) 0.0065(8) 0.0016(8)
C3A 0.0330(11) 0.0249(11) 0.0291(11) -0.0003(9) 0.0088(9) 0.0029(8)
C4 0.0346(12) 0.0334(12) 0.0322(11) 0.0007(9) 0.0050(9) 0.0027(9)
C5 0.0455(14) 0.0447(15) 0.0325(12) 0.0000(11) 0.0020(10) 0.0110(11)
C6 0.0614(16) 0.0596(18) 0.0301(12) 0.0099(11) 0.0160(11) 0.0208(13)
C7 0.0500(15) 0.0544(17) 0.0422(13) 0.0112(12) 0.0261(12) 0.0126(12)
C7A 0.0364(12) 0.0346(12) 0.0350(12) 0.0030(10) 0.0150(9) 0.0082(10)
C8 0.0321(13) 0.0683(19) 0.0632(17) -0.0050(15) -0.0007(12) -0.0018(12)
C9 0.0426(15) 0.095(2) 0.0372(13) 0.0082(15) -0.0071(11) -0.0051(15)
C10 0.0292(11) 0.0275(11) 0.0312(11) 0.0053(9) 0.0085(8) -0.0004(9)
C11 0.0315(11) 0.0319(12) 0.0435(13) 0.0088(10) 0.0124(10) 0.0017(9)
C12 0.0454(14) 0.0290(13) 0.0494(14) 0.0018(10) 0.0210(11) 0.0044(10)
C13 0.0478(14) 0.0313(13) 0.0466(14) -0.0064(11) 0.0106(11) -0.0066(10)
C14 0.0340(12) 0.0378(14) 0.0471(13) -0.0020(11) 0.0046(10) -0.0014(10)
C15 0.0348(12) 0.0283(12) 0.0401(12) -0.0011(10) 0.0072(10) 0.0035(9)
C16 0.0353(11) 0.0358(13) 0.0198(10) -0.0023(9) 0.0057(8) -0.0031(9)
C17 0.0404(12) 0.0372(13) 0.0282(11) -0.0039(9) 0.0097(9) -0.0046(10)
C18 0.0592(15) 0.0326(13) 0.0343(12) -0.0050(10) 0.0131(11) 0.0025(11)
C19 0.0583(15) 0.0501(16) 0.0350(12) -0.0070(11) 0.0179(11) 0.0119(12)
C20 0.0460(14) 0.0603(17) 0.0360(12) -0.0012(12) 0.0218(11) 0.0030(12)
C21 0.0457(13) 0.0402(14) 0.0321(11) 0.0009(10) 0.0151(10) -0.0016(10)

loop_
_geom_bond_atom_site_label_1
_geom_bond_atom_site_label_2
_geom_bond_distance
_geom_bond_site_symmetry_2
_geom_bond_publ_flag
P C3 1.807(2) . ?
P C16 1.829(2) . ?
P C10 1.842(2) . ?
N C2 1.352(3) . ?
N C9 1.435(3) . ?
N C8 1.458(3) . ?
C1 C7A 1.491(3) . ?
C1 C2 1.518(3) . ?
C2 C3 1.380(3) . ?
C3 C3A 1.481(3) . ?
C3A C4 1.392(3) . ?
C3A C7A 1.397(3) . ?
C4 C5 1.389(3) . ?
C5 C6 1.379(3) . ?
C6 C7 1.380(3) . ?
C7 C7A 1.386(3) . ?
C10 C15 1.392(3) . ?
C10 C11 1.393(3) . ?
C11 C12 1.381(3) . ?
C12 C13 1.367(3) . ?
C13 C14 1.379(3) . ?
C14 C15 1.385(3) . ?
C16 C17 1.389(3) . ?
C16 C21 1.395(3) . ?
C17 C18 1.387(3) . ?
C18 C19 1.374(3) . ?
C19 C20 1.384(4) . ?
C20 C21 1.380(3) . ?

loop_
_cod_related_entry_id
_cod_related_entry_database
_cod_related_entry_code
1 ChemSpider 30659615
